data_2001332
loop_
_publ_author_name
'Frydenvang, K.'

_publ_section_title
;Structure determinations of
 (<i>dl</i>)-<i>trans</i>-3-hydroxy-5-iodomethyl-2,2-diphenyltetrahydrofuran
 and
 (<i>dl</i>)-<i>trans</i>-<i>N</i>,<i>N</i>,<i>N</i>-trimethyl-(3-hydroxy-2,2-diphenyltetrahydro-5-furyl)methylammonium
 iodide
;
_journal_issue 10
_journal_name_full 'Acta Crystallographica Section C'
_journal_page_first 1837
_journal_page_last 1840
_journal_paper_doi 10.1107/S0108270193003944
_journal_volume 49
_journal_year 1993
_chemical_formula_moiety 'C17 H17 O2 I'
_chemical_formula_sum 'C17 H17 I O2'
_chemical_formula_weight 380.23
_chemical_melting_point .396E-305
_chemical_name_systematic
;
(dl)-trans-3-Hydroxy-5-iodomethyl-2,2-diphenyl-tetrahydrofuran
;
_space_group_IT_number 14
_symmetry_cell_setting monoclinic
_symmetry_space_group_name_Hall '-P 2yn'
_symmetry_space_group_name_H-M 'P 1 21/n 1'
_cell_angle_alpha 90
_cell_angle_beta 96.18(2)
_cell_angle_gamma 90
_cell_formula_units_Z 4
_cell_length_a 12.764(2)
_cell_length_b 5.768(2)
_cell_length_c 20.129(5)
_cell_measurement_reflns_used 22
_cell_measurement_temperature 122
_cell_measurement_theta_max 46.77
_cell_measurement_theta_min 37.97
_cell_volume 1473.3(7)
_diffrn_ambient_temperature 122
_diffrn_measurement_device 'Enraf Nonius CAD4 diffractometer'
_diffrn_measurement_method 'profile data collected by \w/2\q scan'
_diffrn_radiation_monochromator graphite
_diffrn_radiation_source 'fine focus Cu x-ray tube'
_diffrn_radiation_type CuK\a
_diffrn_radiation_wavelength 1.5418
_diffrn_reflns_av_R_equivalents 0.070
_diffrn_reflns_limit_h_max 3
_diffrn_reflns_limit_h_min -15
_diffrn_reflns_limit_k_max 7
_diffrn_reflns_limit_k_min 0
_diffrn_reflns_limit_l_max 25
_diffrn_reflns_limit_l_min -25
_diffrn_reflns_number 4275
_diffrn_reflns_theta_max 75.0
_diffrn_reflns_theta_min 1.0
_diffrn_standards_decay_% '-20.3, corrected'
_diffrn_standards_interval_count 300
_diffrn_standards_interval_time 166
_diffrn_standards_number 3
_exptl_absorpt_coefficient_mu 17.24
_exptl_absorpt_correction_T_max 0.485
_exptl_absorpt_correction_T_min 0.076
_exptl_absorpt_correction_type 'ABSCOR, SDP (B.A. Frenz & Associates, Inc., 1982)'
_exptl_crystal_colour colourless
_exptl_crystal_density_diffrn 1.714
_exptl_crystal_description needle
_exptl_crystal_F_000 752
_exptl_crystal_size_max 0.36
_exptl_crystal_size_mid 0.15
_exptl_crystal_size_min 0.05
_refine_diff_density_max 0.319
_refine_diff_density_min -0.216
_refine_ls_goodness_of_fit_obs 1.305
_refine_ls_matrix_type full
_refine_ls_number_parameters 202
_refine_ls_number_reflns 2499
_refine_ls_R_factor_obs 0.047
_refine_ls_shift/esd_max 0.30
_refine_ls_structure_factor_coef F
_refine_ls_weighting_details 'w = 1/[\s^2^(F)+1/4(0.080F^2^)]'
_refine_ls_weighting_scheme calc
_refine_ls_wR_factor_obs 0.063
_reflns_number_observed 2499
_reflns_number_total 3023
_reflns_observed_criterion >3sigma(I)
_cod_data_source_file ab1063.cif
_cod_data_source_block Compound_1
_cod_depositor_comments
;
The following automatic conversions were performed:
'_atom_site_refinement_flags' value 't' changed to 'T' according to
'/home/saulius/struct/CIF-dictionaries/cif_core.dic' dictionary named
'cif_core.dic' version 2.4.1 from 2010-06-29 (17 times).

Automatic conversion script
Id: cif_fix_enum 1527 2010-12-29 10:47:43Z saulius 

The following automatic conversions were performed:

'_atom_site_refinement_flags' value 't' changed to 'T' according to
/home/saulius/struct/CIF-dictionaries/cif_core.dic dictionary named
'cif_core.dic' version 2.4.1 from 2010-06-29 (17 times).

Automatic conversion script
Id: cif_fix_values 1715 2011-07-08 13:25:40Z adriana 

The following automatic conversions were performed:

'_refine_ls_weighting_scheme' value 'calc w =
1/[\s^2^(F)+1/4(0.080F^2^)]' was changed to 'calc'. New tag
'_refine_ls_weighting_details' was created. The value of the new tag
was set to 'w = 1/[\s^2^(F)+1/4(0.080F^2^)]'.

Automatic conversion script
Id: cif_fix_values 3143 2015-03-26 13:38:13Z robertas 
;
_cod_original_cell_volume 1473.0(10)
_cod_original_sg_symbol_H-M 'P 21/n'
_cod_original_formula_sum 'C17 H17 O2 I'
_cod_database_code 2001332

loop_
_symmetry_equiv_pos_as_xyz
x,y,z
x+1/2,-y+1/2,z+1/2
-x,-y,-z
-x+1/2,y+1/2,-z+1/2

loop_
_atom_site_aniso_label
_atom_site_aniso_U_11
_atom_site_aniso_U_22
_atom_site_aniso_U_33
_atom_site_aniso_U_12
_atom_site_aniso_U_13
_atom_site_aniso_U_23
_atom_site_aniso_type_symbol
I 0.02390(10) 0.0340(2) 0.0104(2) -0.00440(10) 0.00600(10) -0.00080(10) I
C01 0.0110(10) 0.017(2) 0.015(2) 0.0010(10) 0.0070(10) 0.002(2) C
C02 0.018(2) 0.020(2) 0.013(2) 0.0000(10) 0.006(2) -0.001(2) C
C03 0.022(2) 0.024(2) 0.017(2) -0.007(2) 0.004(2) 0.002(2) C
C04 0.011(2) 0.036(3) 0.020(2) 0.000(2) 0.0050(10) 0.007(2) C
C05 0.016(2) 0.025(2) 0.024(2) 0.005(2) 0.010(2) 0.005(2) C
C06 0.019(2) 0.023(2) 0.015(2) 0.003(2) 0.0070(10) -0.003(2) C
C11 0.014(2) 0.016(2) 0.015(2) 0.001(2) 0.0050(10) 0.000(2) C
C12 0.016(2) 0.019(2) 0.016(2) 0.004(2) 0.0050(10) 0.000(2) C
C13 0.014(2) 0.028(2) 0.019(2) 0.000(2) 0.0040(10) 0.002(2) C
C14 0.038(3) 0.035(3) 0.007(2) 0.002(2) 0.006(2) 0.002(2) C
C15 0.058(3) 0.032(3) 0.015(2) 0.015(2) 0.013(2) -0.003(2) C
C16 0.044(2) 0.026(3) 0.014(2) 0.012(2) 0.009(2) 0.001(2) C
C2 0.015(2) 0.013(2) 0.014(2) 0.0000(10) 0.0070(10) 0.000(2) C
C3 0.0110(10) 0.020(2) 0.017(2) -0.0010(10) 0.0050(10) -0.001(2) C
C4 0.017(2) 0.021(2) 0.011(2) -0.004(2) 0.0040(10) -0.001(2) C
C5 0.015(2) 0.019(2) 0.012(2) 0.0010(10) 0.0050(10) 0.001(2) C
C6 0.023(2) 0.023(2) 0.013(2) -0.001(2) 0.004(2) -0.001(2) C
O11 0.0180(10) 0.0140(10) 0.0120(10) 0.0020(10) 0.0080(10) 0.0000(10) O
O12 0.0170(10) 0.035(2) 0.018(2) -0.0080(10) 0.0020(10) -0.002(2) O

loop_
_atom_site_label
_atom_site_fract_x
_atom_site_fract_y
_atom_site_fract_z
_atom_site_thermal_displace_type
_atom_site_calc_flag
_atom_site_calc_attached_atom
_atom_site_refinement_flags
_atom_site_disorder_group
_atom_site_type_symbol
I 0.83887(2) 0.72774(6) 1.013220(10) Beq d . . . I
C01 1.0833(3) 0.5846(8) 0.8036(2) Beq d . . . C
C02 1.1392(4) 0.7584(8) 0.8403(3) Beq d . . . C
C03 1.2443(4) 0.7228(9) 0.8651(3) Beq d . . . C
C04 1.2957(3) 0.5190(10) 0.8528(3) Beq d . . . C
C05 1.2405(3) 0.3460(10) 0.8160(3) Beq d . . . C
C06 1.1353(3) 0.3764(9) 0.7922(2) Beq d . . . C
C11 0.9586(3) 0.6861(9) 0.7017(2) Beq d . . . C
C12 0.9166(3) 0.8967(9) 0.6778(2) Beq d . . . C
C13 0.9046(3) 0.9430(10) 0.6097(2) Beq d . . . C
C14 0.9343(5) 0.7830(10) 0.5645(3) Beq d . . . C
C15 0.9774(5) 0.5730(10) 0.5884(3) Beq d . . . C
C16 0.9895(4) 0.5260(10) 0.6561(3) Beq d . . . C
C2 0.9674(3) 0.6258(8) 0.7760(2) Beq d . . . C
C3 0.8978(3) 0.4174(9) 0.7911(2) Beq d . . . C
C4 0.8822(3) 0.4618(9) 0.8638(2) Beq d . . . C
C5 0.8711(4) 0.7239(8) 0.8667(3) Beq d . . . C
C6 0.9227(4) 0.8330(10) 0.9306(2) Beq d . . . C
O11 0.9237(2) 0.8136(6) 0.8112(2) Beq d . . . O
O12 0.8009(2) 0.4394(7) 0.7489(2) Beq d . . . O
H3 0.937(5) 0.270(10) 0.785(4) Biso d . T . H
H41 0.823(4) 0.360(10) 0.875(3) Biso d . T . H
H42 0.943(4) 0.410(10) 0.895(3) Biso d . T . H
H5 0.796(5) 0.770(10) 0.855(4) Biso d . T . H
H62 0.919(4) 1.010(10) 0.925(3) Biso d . T . H
H63 0.992(5) 0.790(10) 0.955(4) Biso d . T . H
H012 0.766(6) 0.32(2) 0.751(4) Biso d . T . H
H02 1.105 0.899 0.849 Biso calc C02 T . H
H03 1.281 0.843 0.890 Biso calc C03 T . H
H04 1.367 0.497 0.870 Biso calc C04 T . H
H05 1.276 0.206 0.807 Biso calc C05 T . H
H06 1.098 0.256 0.768 Biso calc C06 T . H
H12 0.897 1.009 0.708 Biso calc C12 T . H
H13 0.876 1.089 0.594 Biso calc C13 T . H
H14 0.925 0.815 0.518 Biso calc C14 T . H
H15 0.998 0.462 0.558 Biso calc C15 T . H
H16 1.019 0.383 0.671 Biso calc C16 T . H

loop_
_atom_type_symbol
_atom_type_description
_atom_type_scat_dispersion_real
_atom_type_scat_dispersion_imag
_atom_type_scat_source
C ? 0.017 0.009 International_Tables_Vol_IV_Table_2.2
H ? 0 0 International_Tables_Vol_IV_Table_2.2
O ? 0.047 0.032 International_Tables_Vol_IV_Table_2.2
I ? -0.579 6.835 International_Tables_Vol_IV_Table_2.2

loop_
_geom_angle_atom_site_label_1
_geom_angle_atom_site_label_2
_geom_angle_atom_site_label_3
_geom_angle_site_symmetry_1
_geom_angle_site_symmetry_2
_geom_angle_site_symmetry_3
_geom_angle
_geom_angle_publ_flag
C02 C01 C06 . . . 118.6(4) no
C01 C02 C03 . . . 120.0(4) no
C02 C03 C04 . . . 121.2(5) no
C03 C04 C05 . . . 119.0(4) no
C04 C05 C06 . . . 120.5(5) no
C01 C06 C05 . . . 120.6(4) no
C02 C01 C2 . . . 119.7(4) no
C06 C01 C2 . . . 121.7(4) no
C12 C11 C16 . . . 118.5(4) no
C11 C12 C13 . . . 120.5(5) no
C12 C13 C14 . . . 120.7(5) no
C13 C14 C15 . . . 118.9(5) no
C14 C15 C16 . . . 120.5(6) no
C11 C16 C15 . . . 120.9(5) no
C12 C11 C2 . . . 121.5(4) no
C16 C11 C2 . . . 120.0(4) no
C01 C2 C11 . . . 110.8(3) no
C01 C2 C3 . . . 111.1(4) no
C01 C2 O11 . . . 110.2(3) no
C11 C2 C3 . . . 112.7(3) no
C11 C2 O11 . . . 108.6(4) no
C3 C2 O11 . . . 103.1(3) no
C2 C3 C4 . . . 101.4(4) no
C2 C3 O12 . . . 107.1(4) no
C4 C3 O12 . . . 111.3(3) no
C3 C4 C5 . . . 103.2(4) no
C4 C5 C6 . . . 114.4(4) no
C4 C5 O11 . . . 105.6(4) no
C6 C5 O11 . . . 107.9(4) no
I C6 C5 . . . 109.3(3) no
C2 O11 C5 . . . 110.2(3) no
C2 C3 H3 . . . 109(4) ?
C4 C3 H3 . . . 112(5) ?
O12 C3 H3 . . . 115(4) ?
C3 C4 H41 . . . 107(4) ?
C3 C4 H42 . . . 113(4) ?
C5 C4 H41 . . . 120(4) ?
C5 C4 H42 . . . 111(4) ?
H41 C4 H42 . . . 104(5) ?
C4 C5 H5 . . . 109(4) ?
C6 C5 H5 . . . 115(4) ?
O11 C5 H5 . . . 104(4) ?
C5 C6 H62 . . . 108(3) ?
C5 C6 H63 . . . 126(4) ?
H62 C6 H63 . . . 110(5) ?
I C6 H62 . . . 110(4) ?
I C6 H63 . . . 91(4) ?
C3 O12 H012 . . . 110(6) ?
C01 C02 H02 . . . 120 ?
C03 C02 H02 . . . 121 ?
C02 C03 H03 . . . 119 ?
C04 C03 H03 . . . 120 ?
C03 C04 H04 . . . 121 ?
C05 C04 H04 . . . 121 ?
C04 C05 H05 . . . 119 ?
C06 C05 H05 . . . 120 ?
C01 C06 H06 . . . 119 ?
C05 C06 H06 . . . 120 ?
C11 C12 H12 . . . 120 ?
C13 C12 H12 . . . 120 ?
C12 C13 H13 . . . 120 ?
C14 C13 H13 . . . 120 ?
C13 C14 H14 . . . 120 ?
C15 C14 H14 . . . 121 ?
C14 C15 H15 . . . 120 ?
C16 C15 H15 . . . 120 ?
C11 C16 H16 . . . 120 ?
C15 C16 H16 . . . 119 ?

loop_
_geom_bond_atom_site_label_1
_geom_bond_atom_site_label_2
_geom_bond_site_symmetry_1
_geom_bond_site_symmetry_2
_geom_bond_distance
_geom_bond_publ_flag
C2 O11 . . 1.440(6) no
C2 C01 . . 1.542(5) no
C2 C11 . . 1.528(6) no
C2 C3 . . 1.544(6) no
C3 C4 . . 1.520(7) no
C3 O12 . . 1.428(5) no
C4 C5 . . 1.520(7) no
C5 O11 . . 1.460(6) no
C5 C6 . . 1.517(7) no
I C6 . . 2.159(5) no
C01 C02 . . 1.395(6) no
C02 C03 . . 1.396(7) no
C03 C04 . . 1.380(8) no
C04 C05 . . 1.390(7) no
C05 C06 . . 1.388(6) no
C01 C06 . . 1.402(7) no
C11 C12 . . 1.393(7) no
C12 C13 . . 1.390(7) no
C13 C14 . . 1.378(8) no
C14 C15 . . 1.395(9) no
C15 C16 . . 1.382(8) no
C11 C16 . . 1.390(8) no
O12 H012 . . 0.80(10) no
C3 H3 . . 0.99(7) ?
C4 H41 . . 1.00(6) ?
C4 H42 . . 0.99(6) ?
C5 H5 . . 1.00(7) ?
C6 H62 . . 1.02(7) ?
C6 H63 . . 1.00(6) ?
C02 H02 . . 0.95 ?
C03 H03 . . 0.95 ?
C04 H04 . . 0.95 ?
C05 H05 . . 0.95 ?
C06 H06 . . 0.95 ?
C12 H12 . . 0.94 ?
C13 H13 . . 0.95 ?
C14 H14 . . 0.95 ?
C15 H15 . . 0.94 ?
C16 H16 . . 0.94 ?

loop_
_geom_contact_atom_site_label_1
_geom_contact_atom_site_label_2
_geom_contact_distance
_geom_contact_site_symmetry_1
_geom_contact_site_symmetry_2
_geom_contact_publ_flag
I C03 3.800(6) . 3_767 ?
I C04 3.640(5) . 3_767 ?
I C05 3.711(5) . 3_767 ?
I C06 3.940(5) . 3_767 ?
O12 O12 3.166(6) . 4_646 ?
O12 O11 3.077(4) . 4_646 ?
O12 C5 3.269(6) . 4_646 ?
O12 C12 3.291(6) . 4_646 ?

loop_
_geom_torsion_atom_site_label_1
_geom_torsion_atom_site_label_2
_geom_torsion_atom_site_label_3
_geom_torsion_atom_site_label_4
_geom_torsion_site_symmetry_1
_geom_torsion_site_symmetry_2
_geom_torsion_site_symmetry_3
_geom_torsion_site_symmetry_4
_geom_torsion
_geom_torsion_publ_flag
O11 C2 C3 C4 . . . . -38.9(4) no
C3 C2 O11 C5 . . . . 25.2(4) no
C2 C3 C4 C5 . . . . 38.0(4) no
C3 C4 C5 O11 . . . . -23.8(4) no
C4 C5 O11 C2 . . . . -1.2(4) no
C6 C5 O11 C2 . . . . 121.6(4) no
O11 C5 C6 I . . . . 175.3(3) no
C01 C2 C3 C4 . . . . 79.2(4) ?
C01 C2 C3 O12 . . . . -164.2(4) ?
C11 C2 C3 C4 . . . . -155.8(4) ?
C02 C01 C2 C3 . . . . -132.7(5) ?
C11 C2 C3 O12 . . . . -39.2(5) ?
C06 C01 C2 C3 . . . . 48.1(6) ?
O11 C2 C3 O12 . . . . 77.7(4) ?
C06 C01 C2 O11 . . . . 161.8(4) ?
C11 C2 O11 C5 . . . . 145.0(3) ?
O12 C3 C4 C5 . . . . -75.6(5) ?
C12 C11 C2 C3 . . . . 115.3(5) ?
C3 C4 C5 C6 . . . . -142.3(4) ?
C12 C11 C2 O11 . . . . 1.7(5) ?
C16 C11 C2 C3 . . . . -62.4(5) ?
C16 C11 C2 O11 . . . . -176.0(4) ?
C4 C5 C6 I . . . . -67.5(4) ?
C02 C01 C2 O11 . . . . -19.1(6) ?
C01 C2 O11 C5 . . . . -93.4(4) ?
C2 C01 C02 C03 . . . . -179.6(4) ?
C02 C01 C2 C11 . . . . 101.2(5) ?
C06 C01 C2 C11 . . . . -78.0(5) ?
C06 C01 C02 C03 . . . . -0.4(7) ?
C02 C01 C06 C05 . . . . -1.1(7) ?
C2 C01 C06 C05 . . . . 178.1(4) ?
C01 C02 C03 C04 . . . . 1.5(8) ?
C02 C03 C04 C05 . . . . -1.2(8) ?
C03 C04 C05 C06 . . . . -0.3(8) ?
C04 C05 C06 C01 . . . . 1.4(7) ?
C2 C11 C12 C13 . . . . -176.9(4) ?
C2 C11 C16 C15 . . . . 176.9(5) ?
C12 C11 C2 C01 . . . . -119.5(4) ?
C16 C11 C2 C01 . . . . 62.8(6) ?
C14 C15 C16 C11 . . . . 0.3(9) ?
C16 C11 C12 C13 . . . . 0.9(7) ?
C12 C11 C16 C15 . . . . -0.9(8) ?
C11 C12 C13 C14 . . . . -0.3(7) ?
C12 C13 C14 C15 . . . . -0.4(8) ?
C13 C14 C15 C16 . . . . 0.4(9) ?
